data_7224147
loop_
_publ_author_name
'You, Zhonglu'
'Liu, Mingyang'
'Wang, Cunfang'
'Sheng, Gui-Hua'
'Zhao, Xinlu'
'Qu, Dan'
'Niu, Fang'

_publ_section_title
;
 Inhibition studies of Helicobacter pylori urease with Schiff base
 copper(II) complexes
;
_journal_name_full 'RSC Adv.'
_journal_paper_doi 10.1039/C6RA00500D
_journal_year 2016
_chemical_formula_sum 'C24 H24 Br2 Cl2 Cu N2 O2'
_chemical_formula_weight 666.71
_chemical_name_systematic
; 
 ? 
;
_space_group_IT_number 14
_symmetry_cell_setting multi-scan
_symmetry_space_group_name_Hall '-P 2ybc'
_symmetry_space_group_name_H-M 'P 1 21/c 1'
_atom_sites_solution_hydrogens geom
_atom_sites_solution_primary direct
_atom_sites_solution_secondary difmap
_audit_creation_method SHELXL-97
_audit_update_record
;
2015-08-15 deposited with the CCDC.
2016-02-04 downloaded from the CCDC.
;
_cell_angle_alpha 90.00
_cell_angle_beta 109.349(3)
_cell_angle_gamma 90.00
_cell_formula_units_Z 2
_cell_length_a 9.2353(8)
_cell_length_b 12.4758(6)
_cell_length_c 11.1404(9)
_cell_measurement_reflns_used 2066
_cell_measurement_temperature 298(2)
_cell_measurement_theta_max 28.8
_cell_measurement_theta_min 4.0
_cell_volume 1211.07(16)
_computing_structure_refinement 'SHELXL-97 (Sheldrick, 1997)'
_computing_structure_solution 'SHELXS-97 (Sheldrick, 1990)'
_diffrn_ambient_temperature 298(2)
_diffrn_measured_fraction_theta_full 0.999
_diffrn_measured_fraction_theta_max 0.999
_diffrn_radiation_monochromator graphite
_diffrn_radiation_source 'fine-focus sealed tube'
_diffrn_radiation_type MoK\a
_diffrn_radiation_wavelength 0.71073
_diffrn_reflns_av_R_equivalents 0.0239
_diffrn_reflns_av_sigmaI/netI 0.0326
_diffrn_reflns_limit_h_max 11
_diffrn_reflns_limit_h_min -9
_diffrn_reflns_limit_k_max 12
_diffrn_reflns_limit_k_min -15
_diffrn_reflns_limit_l_max 10
_diffrn_reflns_limit_l_min -13
_diffrn_reflns_number 5409
_diffrn_reflns_theta_full 25.49
_diffrn_reflns_theta_max 25.49
_diffrn_reflns_theta_min 2.85
_exptl_absorpt_coefficient_mu 4.447
_exptl_absorpt_correction_T_max 0.4412
_exptl_absorpt_correction_T_min 0.4027
_exptl_absorpt_correction_type multi-scan
_exptl_absorpt_process_details SADABS
_exptl_crystal_colour blue
_exptl_crystal_density_diffrn 1.828
_exptl_crystal_density_method 'not measured'
_exptl_crystal_description block
_exptl_crystal_F_000 662
_exptl_crystal_size_max 0.25
_exptl_crystal_size_mid 0.23
_exptl_crystal_size_min 0.22
_refine_diff_density_max 0.591
_refine_diff_density_min -0.647
_refine_diff_density_rms 0.075
_refine_ls_extinction_method none
_refine_ls_goodness_of_fit_ref 1.025
_refine_ls_hydrogen_treatment mixed
_refine_ls_matrix_type full
_refine_ls_number_parameters 151
_refine_ls_number_reflns 2255
_refine_ls_number_restraints 0
_refine_ls_restrained_S_all 1.025
_refine_ls_R_factor_all 0.0536
_refine_ls_R_factor_gt 0.0338
_refine_ls_shift/su_max 0.000
_refine_ls_shift/su_mean 0.000
_refine_ls_structure_factor_coef Fsqd
_refine_ls_weighting_details 'calc w=1/[\s^2^(Fo^2^)+(0.0333P)^2^+0.9807P] where P=(Fo^2^+2Fc^2^)/3'
_refine_ls_weighting_scheme calc
_refine_ls_wR_factor_gt 0.0733
_refine_ls_wR_factor_ref 0.0824
_reflns_number_gt 1672
_reflns_number_total 2255
_reflns_threshold_expression >2sigma(I)
_cod_data_source_file c6ra00500d2.cif
_cod_data_source_block 8
_cod_original_cell_volume 1211.07(15)
_cod_original_sg_symbol_H-M SADABS
_cod_database_code 7224147

loop_
_symmetry_equiv_pos_as_xyz
'x, y, z'
'-x, y+1/2, -z+1/2'
'-x, -y, -z'
'x, -y-1/2, z-1/2'

loop_
_atom_site_label
_atom_site_type_symbol
_atom_site_fract_x
_atom_site_fract_y
_atom_site_fract_z
_atom_site_U_iso_or_equiv
_atom_site_adp_type
_atom_site_occupancy
_atom_site_symmetry_multiplicity
_atom_site_calc_flag
_atom_site_refinement_flags
Cu1 Cu 1.0000 0.0000 1.0000 0.02767(16) Uani 1 2 d S
N1 N 0.9220(3) 0.15117(19) 0.9994(3) 0.0273(6) Uani 1 1 d .
O1 O 1.0712(3) 0.03365(17) 0.8623(2) 0.0357(6) Uani 1 1 d .
Br1 Br 1.24073(6) 0.00837(3) 0.67261(4) 0.05414(17) Uani 1 1 d .
C1 C 1.0845(4) 0.2238(2) 0.8852(3) 0.0269(7) Uani 1 1 d .
C2 C 1.1172(4) 0.1255(3) 0.8361(3) 0.0279(7) Uani 1 1 d .
C3 C 1.2036(4) 0.1342(3) 0.7523(3) 0.0297(8) Uani 1 1 d .
C4 C 1.2610(4) 0.2294(3) 0.7265(3) 0.0361(8) Uani 1 1 d .
H4 H 1.3195 0.2310 0.6727 0.043 Uiso 1 1 calc R
C5 C 1.2317(4) 0.3230(3) 0.7808(3) 0.0346(8) Uani 1 1 d .
C6 C 1.1417(4) 0.3216(3) 0.8567(3) 0.0329(8) Uani 1 1 d .
H6 H 1.1183 0.3853 0.8895 0.039 Uiso 1 1 calc R
C7 C 0.9800(4) 0.2299(2) 0.9572(3) 0.0301(8) Uani 1 1 d .
H7 H 0.9519 0.2982 0.9746 0.036 Uiso 1 1 calc R
C8 C 0.8056(4) 0.1756(2) 1.0615(3) 0.0307(8) Uani 1 1 d .
H8 H 0.8446 0.1474 1.1485 0.037 Uiso 1 1 calc R
C9 C 0.7590(4) 0.2916(3) 1.0697(4) 0.0411(9) Uani 1 1 d .
H9A H 0.8398 0.3315 1.1319 0.049 Uiso 1 1 calc R
H9B H 0.7330 0.3271 0.9878 0.049 Uiso 1 1 calc R
C10 C 0.6194(5) 0.2794(3) 1.1115(4) 0.0538(11) Uani 1 1 d .
H10A H 0.5510 0.3402 1.0834 0.065 Uiso 1 1 calc R
H10B H 0.6500 0.2746 1.2035 0.065 Uiso 1 1 calc R
C11 C 0.5404(4) 0.1766(3) 1.0503(4) 0.0445(9) Uani 1 1 d .
H11A H 0.4444 0.1926 0.9836 0.053 Uiso 1 1 calc R
H11B H 0.5190 0.1312 1.1131 0.053 Uiso 1 1 calc R
C12 C 0.6522(4) 0.1208(3) 0.9948(4) 0.0376(8) Uani 1 1 d .
H12A H 0.6581 0.0446 1.0131 0.045 Uiso 1 1 calc R
H12B H 0.6210 0.1310 0.9034 0.045 Uiso 1 1 calc R
Cl1 Cl 1.30551(14) 0.44325(8) 0.74750(12) 0.0628(3) Uani 1 1 d .

loop_
_atom_site_aniso_label
_atom_site_aniso_U_11
_atom_site_aniso_U_22
_atom_site_aniso_U_33
_atom_site_aniso_U_23
_atom_site_aniso_U_13
_atom_site_aniso_U_12
Cu1 0.0345(3) 0.0193(3) 0.0370(3) 0.0049(2) 0.0223(3) 0.0018(2)
N1 0.0299(16) 0.0238(14) 0.0341(16) 0.0025(12) 0.0186(13) 0.0018(11)
O1 0.0523(16) 0.0232(11) 0.0443(14) 0.0043(11) 0.0330(13) 0.0004(11)
Br1 0.0873(4) 0.0356(2) 0.0604(3) -0.00141(19) 0.0526(3) 0.0038(2)
C1 0.0246(18) 0.0268(17) 0.0323(18) 0.0066(14) 0.0135(15) 0.0022(13)
C2 0.0281(18) 0.0275(17) 0.0301(18) 0.0036(14) 0.0123(15) 0.0003(14)
C3 0.0323(19) 0.0294(17) 0.0317(19) 0.0036(15) 0.0162(16) 0.0038(14)
C4 0.038(2) 0.040(2) 0.038(2) 0.0095(17) 0.0233(17) 0.0002(16)
C5 0.036(2) 0.0279(18) 0.046(2) 0.0073(16) 0.0214(18) -0.0041(15)
C6 0.037(2) 0.0252(17) 0.041(2) 0.0017(15) 0.0179(17) -0.0016(14)
C7 0.033(2) 0.0228(17) 0.0378(19) -0.0002(15) 0.0166(17) 0.0014(14)
C8 0.032(2) 0.0283(17) 0.039(2) 0.0019(15) 0.0221(17) 0.0027(14)
C9 0.041(2) 0.0312(18) 0.059(2) -0.0049(18) 0.027(2) 0.0012(16)
C10 0.051(3) 0.045(2) 0.078(3) -0.015(2) 0.039(2) 0.0025(19)
C11 0.035(2) 0.051(2) 0.052(2) -0.006(2) 0.0214(19) 0.0024(18)
C12 0.040(2) 0.0349(19) 0.044(2) -0.0031(17) 0.0221(18) -0.0034(16)
Cl1 0.0764(8) 0.0359(5) 0.1003(9) 0.0079(6) 0.0618(7) -0.0114(5)

loop_
_atom_type_symbol
_atom_type_description
_atom_type_scat_dispersion_real
_atom_type_scat_dispersion_imag
_atom_type_scat_source
C C 0.0033 0.0016 'International Tables Vol C Tables 4.2.6.8 and 6.1.1.4'
H H 0.0000 0.0000 'International Tables Vol C Tables 4.2.6.8 and 6.1.1.4'
N N 0.0061 0.0033 'International Tables Vol C Tables 4.2.6.8 and 6.1.1.4'
Cl Cl 0.1484 0.1585 'International Tables Vol C Tables 4.2.6.8 and 6.1.1.4'
Cu Cu 0.3201 1.2651 'International Tables Vol C Tables 4.2.6.8 and 6.1.1.4'
Br Br -0.2901 2.4595 'International Tables Vol C Tables 4.2.6.8 and 6.1.1.4'
O O 0.0106 0.0060 'International Tables Vol C Tables 4.2.6.8 and 6.1.1.4'

loop_
_geom_angle_atom_site_label_1
_geom_angle_atom_site_label_2
_geom_angle_atom_site_label_3
_geom_angle
_geom_angle_site_symmetry_1
_geom_angle_site_symmetry_3
O1 Cu1 O1 180.000(1) . 3_757
O1 Cu1 N1 89.45(10) . 3_757
O1 Cu1 N1 90.55(10) 3_757 3_757
O1 Cu1 N1 90.55(10) . .
O1 Cu1 N1 89.45(10) 3_757 .
N1 Cu1 N1 180.00(16) 3_757 .
C7 N1 C8 117.9(3) . .
C7 N1 Cu1 121.7(2) . .
C8 N1 Cu1 120.07(18) . .
C2 O1 Cu1 127.3(2) . .
C6 C1 C2 121.4(3) . .
C6 C1 C7 116.7(3) . .
C2 C1 C7 121.7(3) . .
O1 C2 C1 123.7(3) . .
O1 C2 C3 121.1(3) . .
C1 C2 C3 115.2(3) . .
C4 C3 C2 123.1(3) . .
C4 C3 Br1 118.6(2) . .
C2 C3 Br1 118.3(2) . .
C3 C4 C5 119.7(3) . .
C3 C4 H4 120.2 . .
C5 C4 H4 120.2 . .
C6 C5 C4 120.4(3) . .
C6 C5 Cl1 120.3(3) . .
C4 C5 Cl1 119.2(3) . .
C5 C6 C1 120.1(3) . .
C5 C6 H6 120.0 . .
C1 C6 H6 120.0 . .
N1 C7 C1 126.9(3) . .
N1 C7 H7 116.5 . .
C1 C7 H7 116.5 . .
N1 C8 C9 119.0(3) . .
N1 C8 C12 112.3(3) . .
C9 C8 C12 102.7(3) . .
N1 C8 H8 107.4 . .
C9 C8 H8 107.4 . .
C12 C8 H8 107.4 . .
C10 C9 C8 102.1(3) . .
C10 C9 H9A 111.4 . .
C8 C9 H9A 111.4 . .
C10 C9 H9B 111.4 . .
C8 C9 H9B 111.4 . .
H9A C9 H9B 109.2 . .
C9 C10 C11 106.1(3) . .
C9 C10 H10A 110.5 . .
C11 C10 H10A 110.5 . .
C9 C10 H10B 110.5 . .
C11 C10 H10B 110.5 . .
H10A C10 H10B 108.7 . .
C10 C11 C12 106.0(3) . .
C10 C11 H11A 110.5 . .
C12 C11 H11A 110.5 . .
C10 C11 H11B 110.5 . .
C12 C11 H11B 110.5 . .
H11A C11 H11B 108.7 . .
C8 C12 C11 103.9(3) . .
C8 C12 H12A 111.0 . .
C11 C12 H12A 111.0 . .
C8 C12 H12B 111.0 . .
C11 C12 H12B 111.0 . .
H12A C12 H12B 109.0 . .

loop_
_geom_bond_atom_site_label_1
_geom_bond_atom_site_label_2
_geom_bond_distance
_geom_bond_site_symmetry_2
Cu1 O1 1.905(2) .
Cu1 O1 1.905(2) 3_757
Cu1 N1 2.018(2) 3_757
Cu1 N1 2.018(2) .
N1 C7 1.280(4) .
N1 C8 1.490(4) .
O1 C2 1.289(4) .
Br1 C3 1.890(3) .
C1 C6 1.406(4) .
C1 C2 1.415(4) .
C1 C7 1.447(4) .
C2 C3 1.420(4) .
C3 C4 1.369(4) .
C4 C5 1.383(5) .
C4 H4 0.9300 .
C5 C6 1.369(4) .
C5 Cl1 1.738(3) .
C6 H6 0.9300 .
C7 H7 0.9300 .
C8 C9 1.522(4) .
C8 C12 1.526(5) .
C8 H8 0.9800 .
C9 C10 1.517(5) .
C9 H9A 0.9700 .
C9 H9B 0.9700 .
C10 C11 1.521(5) .
C10 H10A 0.9700 .
C10 H10B 0.9700 .
C11 C12 1.535(5) .
C11 H11A 0.9700 .
C11 H11B 0.9700 .
C12 H12A 0.9700 .
C12 H12B 0.9700 .
